data_2007108
loop_
_publ_author_name
'Shawkataly, Omar bin'
'Ramalingam, Kuppukkannu'
'Mohmad Ashari,Dewiyana'
'Fun, Hoong-Kun'
'Abdul Razak, Ibrahim'

_publ_section_title
1,1,1,2,2,2,3,3,3-Nonacarbonyl-1,2-[\m-bis(diphenylphosphino)methane-<i>P</i>',<i>P</i>'']-3-(trimethylphosphite-<i>P</i>)triangulotriruthenium(0)
_journal_issue 3
_journal_name_full 'Acta Crystallographica Section C'
_journal_page_first 329
_journal_page_last 331
_journal_paper_doi 10.1107/S0108270197014881
_journal_volume 54
_journal_year 1998
_chemical_formula_iupac '[Ru3 (C O)9 (C3 H9 O3 P) (C25 H22 P2)]'
_chemical_formula_sum 'C37 H31 O12 P3 Ru3'
_chemical_formula_weight 1063.74
_chemical_name_systematic
;
1,1,1,2,2,2,3,3,3-nonacarbonyl-1,2-(\m-bis(diphenylphosphino)methane)
-3-(trimethylphosphite-P)triangulotriruthenium(0)
;
_space_group_IT_number 14
_symmetry_cell_setting monoclinic
_symmetry_space_group_name_Hall '-P 2yn'
_symmetry_space_group_name_H-M 'P 1 21/n 1'
_audit_creation_method SHELXL
_cell_angle_alpha 90.00
_cell_angle_beta 96.180(10)
_cell_angle_gamma 90.00
_cell_formula_units_Z 4
_cell_length_a 17.491(2)
_cell_length_b 12.4280(10)
_cell_length_c 19.081(2)
_cell_measurement_reflns_used 51
_cell_measurement_temperature 293(2)
_cell_measurement_theta_max 12.52
_cell_measurement_theta_min 2.00
_cell_volume 4123.7(7)
_computing_cell_refinement XSCANS
_computing_data_collection 'XSCANS (Siemens, 1994)'
_computing_data_reduction XSCANS
_computing_molecular_graphics 'SHELXTL/PC (Sheldrick, 1990b)'
_computing_publication_material 'SHELXL93. Program used for geometric calculations: PARST (Nardelli, 1983)'
_computing_structure_refinement 'SHELXL93 (Sheldrick, 1993)'
_computing_structure_solution 'SHELXS86 (Sheldrick, 1990a)'
_diffrn_ambient_temperature 293(2)
_diffrn_measurement_device 'Siemens P4 diffractometer'
_diffrn_measurement_method '\q/2\q scans'
_diffrn_radiation_monochromator graphite
_diffrn_radiation_source 'fine-focus sealed tube'
_diffrn_radiation_type MoK\a
_diffrn_radiation_wavelength 0.71073
_diffrn_reflns_av_R_equivalents 0.0148
_diffrn_reflns_av_sigmaI/netI 0.0264
_diffrn_reflns_limit_h_max 22
_diffrn_reflns_limit_h_min -1
_diffrn_reflns_limit_k_max 16
_diffrn_reflns_limit_k_min -1
_diffrn_reflns_limit_l_max 24
_diffrn_reflns_limit_l_min -24
_diffrn_reflns_number 11264
_diffrn_reflns_theta_max 27.50
_diffrn_reflns_theta_min 1.50
_diffrn_standards_decay_% <3
_diffrn_standards_interval_count 97
_diffrn_standards_number 3
_exptl_absorpt_coefficient_mu 1.260
_exptl_absorpt_correction_T_max 0.787
_exptl_absorpt_correction_T_min 0.705
_exptl_absorpt_correction_type 'Empirical \y scans (XSCANS; Siemens, 1994)'
_exptl_crystal_colour 'red brown'
_exptl_crystal_density_diffrn 1.713
_exptl_crystal_density_meas ?
_exptl_crystal_description prismatic
_exptl_crystal_F_000 2104
_exptl_crystal_size_max 0.96
_exptl_crystal_size_mid 0.88
_exptl_crystal_size_min 0.72
_refine_diff_density_max 0.407
_refine_diff_density_min -0.557
_refine_ls_extinction_method none
_refine_ls_goodness_of_fit_all 1.029
_refine_ls_goodness_of_fit_obs 1.076
_refine_ls_hydrogen_treatment 'H atoms riding on parent C atom'
_refine_ls_matrix_type full
_refine_ls_number_parameters 496
_refine_ls_number_reflns 9407
_refine_ls_number_restraints 0
_refine_ls_restrained_S_all 1.029
_refine_ls_restrained_S_obs 1.076
_refine_ls_R_factor_all 0.0337
_refine_ls_R_factor_obs .0274
_refine_ls_shift/esd_max 0.004
_refine_ls_shift/esd_mean 0.000
_refine_ls_structure_factor_coef Fsqd
_refine_ls_weighting_details 'w = 1/[\s^2^(Fo^2^)+(0.0383P)^2^+1.0529P] where P=(Fo^2^+2Fc^2^)/3'
_refine_ls_weighting_scheme calc
_refine_ls_wR_factor_all 0.0747
_refine_ls_wR_factor_obs .0722
_reflns_number_observed 8100
_reflns_number_total 9407
_reflns_observed_criterion I>2sigma(I)
_cod_data_source_file mu1351.cif
_cod_data_source_block aomar33
_cod_depositor_comments
;
The following automatic conversions were performed:
'_symmetry_cell_setting' value 'Monoclinic' changed to 'monoclinic'
according to '/home/saulius/struct/CIF-dictionaries/cif_core.dic'
dictionary named 'cif_core.dic' version 2.4.1 from 2010-06-29.

Automatic conversion script
Id: cif_fix_enum 1527 2010-12-29 10:47:43Z saulius 

The following automatic conversions were performed:

'_symmetry_cell_setting' value 'Monoclinic' changed to 'monoclinic'
according to /home/saulius/struct/CIF-dictionaries/cif_core.dic
dictionary named 'cif_core.dic' version 2.4.1 from 2010-06-29.

Automatic conversion script
Id: cif_fix_values 1715 2011-07-08 13:25:40Z adriana 

The following automatic conversions were performed:

'_exptl_crystal_density_meas' value 'not measured' was changed to '?'
- the value is perceived as not measured.

Automatic conversion script
Id: cif_fix_values 3008 2015-01-20 13:52:24Z robertas 

The following automatic conversions were performed:

'_refine_ls_weighting_scheme' value 'calc w =
1/[\s^2^(Fo^2^)+(0.0383P)^2^+1.0529P] where P=(Fo^2^+2Fc^2^)/3' was
changed to 'calc'. New tag '_refine_ls_weighting_details' was
created. The value of the new tag was set to 'w =
1/[\s^2^(Fo^2^)+(0.0383P)^2^+1.0529P] where P=(Fo^2^+2Fc^2^)/3'.

Automatic conversion script
Id: cif_fix_values 3143 2015-03-26 13:38:13Z robertas 
;
_cod_original_sg_symbol_H-M 'P 21/n'
_cod_database_code 2007108

loop_
_symmetry_equiv_pos_as_xyz
'x, y, z'
'-x+1/2, y+1/2, -z+1/2'
'-x, -y, -z'
'x-1/2, -y-1/2, z-1/2'

loop_
_atom_site_aniso_label
_atom_site_aniso_U_11
_atom_site_aniso_U_22
_atom_site_aniso_U_33
_atom_site_aniso_U_12
_atom_site_aniso_U_13
_atom_site_aniso_U_23
Ru1 .03810(10) .03497(10) .03584(10) -.00284(7) .00555(7) -.00054(7)
Ru2 .03632(10) .03628(10) .03691(10) .00240(7) .00033(7) .00234(7)
Ru3 .04949(12) .03367(10) .05142(12) .00104(8) .00180(9) .00614(8)
P1 .0340(3) .0372(3) .0313(3) -.0001(2) .0031(2) .0018(2)
P2 .0335(3) .0356(3) .0328(3) .0005(2) .0016(2) -.0014(2)
P3 .0488(4) .0388(3) .0690(5) .0027(3) .0089(3) -.0020(3)
O1 .0500(11) .0757(15) .0678(13) .0099(11) .0176(10) .0029(11)
O2 .0709(14) .0692(15) .094(2) .0197(12) .0359(13) .0030(13)
O3 .096(2) .138(3) .0620(14) -.045(2) .0000(14) -.038(2)
O4 .0512(13) .090(2) .104(2) -.0039(12) .0274(13) -.022(2)
O5 .088(2) .148(3) .068(2) -.008(2) -.0325(15) .030(2)
O6 .0592(12) .0731(15) .0655(13) -.0011(11) .0235(11) .0041(11)
O7 .0607(14) .0615(14) .126(2) -.0004(11) .0274(15) -.0029(14)
O8 .197(4) .122(3) .068(2) .019(3) -.008(2) .038(2)
O9 .0488(13) .084(2) .136(3) .0123(13) .0036(14) .016(2)
O10 .0706(15) .070(2) .108(2) .0065(12) .0268(14) -.0209(14)
O11 .0591(12) .0522(12) .0775(15) -.0052(10) .0001(11) -.0082(11)
O12 .088(2) .0385(11) .101(2) .0075(11) .0065(15) .0132(12)
C1 .0465(14) .0471(14) .0429(13) -.0056(11) .0059(11) .0015(11)
C2 .056(2) .0445(14) .058(2) .0048(13) .0095(13) .0023(12)
C3 .057(2) .063(2) .052(2) -.0173(14) .0111(13) -.0120(14)
C4 .050(2) .047(2) .063(2) .0007(12) .0078(13) -.0070(13)
C5 .053(2) .072(2) .053(2) -.0026(15) -.0042(13) .0090(15)
C6 .0505(14) .0430(13) .0446(13) .0022(11) .0024(11) .0056(11)
C7 .062(2) .0386(14) .075(2) -.0010(13) .009(2) .0014(13)
C8 .098(3) .064(2) .069(2) .009(2) .004(2) .019(2)
C9 .055(2) .049(2) .084(2) -.0009(14) -.005(2) .009(2)
C10 .0391(11) .0390(12) .0346(11) .0039(10) .0011(9) .0011(9)
C11 .0426(12) .0419(13) .0454(13) .0048(10) .0107(10) .0133(11)
C12 .0458(14) .100(3) .0442(14) -.014(2) .0043(12) .011(2)
C13 .043(2) .118(3) .078(2) -.015(2) .001(2) .033(2)
C14 .052(2) .077(2) .113(3) .015(2) .037(2) .042(2)
C15 .099(3) .054(2) .105(3) .014(2) .065(2) .012(2)
C16 .070(2) .0449(15) .074(2) .0004(14) .034(2) -.0010(14)
C17 .0452(13) .0468(14) .0343(11) .0055(11) -.0002(10) .0001(10)
C18 .0516(15) .052(2) .055(2) .0078(12) .0052(12) .0124(13)
C19 .067(2) .061(2) .062(2) .015(2) .0072(15) .0206(15)
C20 .078(2) .074(2) .067(2) .016(2) -.019(2) .018(2)
C21 .061(2) .108(3) .113(3) -.015(2) -.036(2) .046(3)
C22 .061(2) .077(2) .085(2) -.013(2) -.021(2) .033(2)
C23 .0382(12) .0435(13) .0350(11) -.0043(10) .0051(9) -.0048(9)
C24 .0423(13) .052(2) .060(2) -.0039(12) -.0006(12) -.0031(13)
C25 .0361(14) .080(2) .086(2) -.0074(14) .0000(14) -.012(2)
C26 .050(2) .073(2) .072(2) -.025(2) .0169(14) -.017(2)
C27 .070(2) .050(2) .061(2) -.0177(15) .0139(15) -.0067(13)
C28 .0512(14) .0455(14) .0494(14) -.0064(12) .0025(11) -.0034(12)
C29 .0435(12) .0343(11) .0406(12) -.0023(10) .0096(10) -.0023(9)
C30 .0416(13) .0500(14) .0511(14) -.0006(11) .0099(11) -.0116(12)
C31 .0471(15) .058(2) .070(2) -.0042(13) .0226(14) -.0092(14)
C32 .069(2) .069(2) .068(2) -.005(2) .038(2) -.012(2)
C33 .080(2) .096(3) .0428(15) -.012(2) .019(2) -.018(2)
C34 .055(2) .079(2) .0403(13) -.003(2) .0091(12) -.0047(14)
C35 .117(4) .119(4) .099(3) -.016(3) .045(3) -.030(3)
C36 .072(2) .080(2) .092(3) -.022(2) .015(2) -.029(2)
C37 .084(3) .072(2) .118(3) -.010(2) .025(2) .035(2)

loop_
_atom_site_label
_atom_site_fract_x
_atom_site_fract_y
_atom_site_fract_z
_atom_site_U_iso_or_equiv
_atom_site_thermal_displace_type
_atom_site_calc_flag
_atom_site_refinement_flags
_atom_site_occupancy
_atom_site_disorder_group
_atom_site_type_symbol
Ru1 1.050769(11) .43475(2) .318122(10) .03619(5) Uani d . 1 . Ru
Ru2 .986703(11) .39685(2) .176469(10) .03677(5) Uani d . 1 . Ru
Ru3 1.029684(13) .60981(2) .219359(12) .04512(6) Uani d . 1 . Ru
P1 1.02523(3) .25745(5) .34677(3) .03421(12) Uani d . 1 . P
P2 .99762(3) .21084(5) .18532(3) .03413(12) Uani d . 1 . P
P3 1.06206(4) .76982(6) .27102(4) .0520(2) Uani d . 1 . P
O1 1.19822(12) .3575(2) .26151(12) .0637(5) Uani d . 1 . O
O2 .90831(14) .5244(2) .37858(14) .0760(7) Uani d . 1 . O
O3 1.1392(2) .5098(3) .45408(13) .0994(10) Uani d . 1 . O
O4 .83483(13) .4020(2) .2419(2) .0802(8) Uani d . 1 . O
O5 .8964(2) .4263(3) .03374(15) .1043(11) Uani d . 1 . O
O6 1.13355(13) .4078(2) .10208(12) .0647(6) Uani d . 1 . O
O7 1.20282(15) .5870(2) .2097(2) .0814(8) Uani d . 1 . O
O8 .9906(3) .6804(3) .0684(2) .1307(14) Uani d . 1 . O
O9 .86211(14) .6518(2) .2433(2) .0900(9) Uani d . 1 . O
O10 1.00178(15) .8372(2) .3099(2) .0817(7) Uani d . 1 . O
O11 1.13852(12) .7654(2) .32413(12) .0635(5) Uani d . 1 . O
O12 1.0748(2) .8694(2) .21991(15) .0761(7) Uani d . 1 . O
C1 1.1413(2) .3900(2) .27852(14) .0454(6) Uani d . 1 . C
C2 .9587(2) .4923(2) .3514(2) .0525(6) Uani d . 1 . C
C3 1.1055(2) .4843(3) .4021(2) .0572(7) Uani d . 1 . C
C4 .8928(2) .4025(2) .2216(2) .0535(7) Uani d . 1 . C
C5 .9317(2) .4145(3) .0864(2) .0602(8) Uani d . 1 . C
C6 1.0821(2) .4064(2) .13312(14) .0462(6) Uani d . 1 . C
C7 1.1379(2) .5880(2) .2140(2) .0583(7) Uani d . 1 . C
C8 1.0057(2) .6550(3) .1250(2) .0773(10) Uani d . 1 . C
C9 .9234(2) .6294(3) .2362(2) .0636(8) Uani d . 1 . C
C10 1.03563(14) .1627(2) .27419(12) .0378(5) Uani d . 1 . C
H11 1.09127(14) .1617(2) .27471(12) .042 Uiso d R 1 . H
H12 1.01711(14) .0954(2) .28133(12) .064 Uiso d R 1 . H
C11 .93131(14) .2295(2) .37572(13) .0429(5) Uani d . 1 . C
C12 .8768(2) .1643(3) .3389(2) .0633(9) Uani d . 1 . C
H1 .8875(2) .1369(3) .3021(2) .097 Uiso d R 1 . H
C13 .8048(2) .1495(4) .3617(2) .0802(12) Uani d . 1 . C
H2 .7665(2) .1049(4) .3345(2) .101 Uiso d R 1 . H
H3 .7415(2) .1793(4) .4420(2) .077 Uiso d R 1 . H
H18 1.1595(2) .1651(4) .1963(2) .068 Uiso d R 1 . H
C14 .7865(2) .1990(3) .4213(2) .0785(12) Uani d . 1 . C
C15 .8399(2) .2618(3) .4592(2) .0823(12) Uani d . 1 . C
H4 .8358(2) .2854(3) .4971(2) .101 Uiso d R 1 . H
C16 .9118(2) .2782(2) .4368(2) .0610(8) Uani d . 1 . C
H5 .9420(2) .3158(2) .4561(2) .051 Uiso d R 1 . H
C17 1.09137(14) .1912(2) .41480(12) .0424(5) Uani d . 1 . C
C18 1.0703(2) .1004(2) .4495(2) .0530(7) Uani d . 1 . C
H6 1.0151(2) .0803(2) .4427(2) .058 Uiso d R 1 . H
C19 1.1230(2) .0469(3) .4966(2) .0633(8) Uani d . 1 . C
H7 1.1084(2) -.0130(3) .5176(2) .061 Uiso d R 1 . H
C20 1.1969(2) .0818(3) .5085(2) .0748(10) Uani d . 1 . C
H8 1.2345(2) .0423(3) .5452(2) .083 Uiso d R 1 . H
C21 1.2188(2) .1713(4) .4747(2) .097(2) Uani d . 1 . C
H9 1.2665(2) .2045(4) .4852(2) .096 Uiso d R 1 . H
C22 1.1657(2) .2270(3) .4281(2) .0767(11) Uani d . 1 . C
H10 1.1770(2) .2901(3) .4059(2) .114 Uiso d R 1 . H
C23 .91191(13) .1274(2) .16355(12) .0388(5) Uani d . 1 . C
C24 .84300(15) .1715(2) .1365(2) .0517(6) Uani d . 1 . C
H13 .84597(15) .2417(2) .1235(2) .040 Uiso d R 1 . H
C25 .7777(2) .1066(3) .1240(2) .0679(9) Uani d . 1 . C
H14 .7363(2) .1396(3) .1094(2) .084 Uiso d R 1 . H
C26 .7816(2) -.0003(3) .1389(2) .0644(8) Uani d . 1 . C
H15 .7404(2) -.0444(3) .1350(2) .075 Uiso d R 1 . H
C27 .8505(2) -.0455(3) .1641(2) .0598(7) Uani d . 1 . C
H16 .8518(2) -.1067(3) .1743(2) .078 Uiso d R 1 . H
C28 .9158(2) .0162(2) .17629(14) .0489(6) Uani d . 1 . C
H17 .9608(2) -.0092(2) .19160(14) .048 Uiso d R 1 . H
C29 1.06621(14) .1539(2) .12927(13) .0391(5) Uani d . 1 . C
C30 1.14455(15) .1499(2) .15005(15) .0472(6) Uani d . 1 . C
C31 1.1960(2) .1152(2) .1044(2) .0571(7) Uani d . 1 . C
H19 1.2452(2) .1091(2) .1179(2) .069 Uiso d R 1 . H
C32 1.1695(2) .0861(3) .0375(2) .0661(9) Uani d . 1 . C
H20 1.1990(2) .0594(3) .0123(2) .075 Uiso d R 1 . H
C33 1.0927(2) .0915(3) .0156(2) .0722(10) Uani d . 1 . C
H21 1.0741(2) .0790(3) -.0267(2) .064 Uiso d R 1 . H
C34 1.0402(2) .1258(3) .06095(15) .0581(7) Uani d . 1 . C
H22 .9865(2) .1313(3) .04595(15) .059 Uiso d R 1 . H
C35 .9763(3) .7973(4) .3721(3) .109(2) Uani d . 1 . C
H23 .9405(3) .8473(4) .3887(3) .080 Uiso d R 1 . H
H24 .9514(3) .7292(4) .3627(3) .080 Uiso d R 1 . H
H25 1.0193(3) .7883(4) .4074(3) .080 Uiso d R 1 . H
C36 1.1724(2) .8620(3) .3572(2) .0808(11) Uani d . 1 . C
H26 1.2179(2) .8430(3) .3873(2) .080 Uiso d R 1 . H
H27 1.1856(2) .9107(3) .3213(2) .080 Uiso d R 1 . H
H28 1.1363(2) .8960(3) .3845(2) .080 Uiso d R 1 . H
C37 1.1209(2) .8604(3) .1626(3) .0904(13) Uani d . 1 . C
H30 1.1726(2) .8404(3) .1797(3) .080 Uiso d R 1 . H
H29 1.1214(2) .9283(3) .1387(3) .080 Uiso d R 1 . H
H31 1.0990(2) .8065(3) .1304(3) .080 Uiso d R 1 . H

loop_
_atom_type_symbol
_atom_type_description
_atom_type_scat_dispersion_real
_atom_type_scat_dispersion_imag
_atom_type_scat_source
C C 0.0033 0.0016 'International Tables Vol C Tables 4.2.6.8 and 6.1.1.4'
H H 0.0000 0.0000 'International Tables Vol C Tables 4.2.6.8 and 6.1.1.4'
O O 0.0106 0.0060 'International Tables Vol C Tables 4.2.6.8 and 6.1.1.4'
P P 0.1023 0.0942 'International Tables Vol C Tables 4.2.6.8 and 6.1.1.4'
Ru Ru -1.2594 0.8363 'International Tables Vol C Tables 4.2.6.8 and 6.1.1.4'

loop_
_geom_angle_atom_site_label_1
_geom_angle_atom_site_label_2
_geom_angle_atom_site_label_3
_geom_angle
_geom_angle_publ_flag
C3 Ru1 C1 93.71(12) ?
C3 Ru1 C2 87.95(13) ?
C1 Ru1 C2 174.06(12) ?
C3 Ru1 P1 101.71(10) ?
C1 Ru1 P1 90.33(8) ?
C2 Ru1 P1 94.92(9) ?
C3 Ru1 Ru2 166.99(9) yes
C1 Ru1 Ru2 80.50(8) yes
C2 Ru1 Ru2 96.69(9) yes
P1 Ru1 Ru2 90.03(2) yes
C3 Ru1 Ru3 109.18(10) yes
C1 Ru1 Ru3 90.82(8) yes
C2 Ru1 Ru3 83.26(9) yes
P1 Ru1 Ru3 148.94(2) yes
Ru2 Ru1 Ru3 59.619(9) yes
C5 Ru2 C4 91.57(14) ?
C5 Ru2 C6 88.96(13) ?
C4 Ru2 C6 174.30(12) ?
C5 Ru2 P2 102.19(11) yes
C4 Ru2 P2 94.06(9) yes
C6 Ru2 P2 91.38(8) yes
C5 Ru2 Ru3 104.27(11) yes
C4 Ru2 Ru3 92.80(9) yes
C6 Ru2 Ru3 81.57(8) yes
P2 Ru2 Ru3 152.44(2) yes
C5 Ru2 Ru1 162.28(11) yes
C4 Ru2 Ru1 80.68(9) yes
C6 Ru2 Ru1 97.22(8) yes
P2 Ru2 Ru1 94.28(2) yes
Ru3 Ru2 Ru1 60.618(7) yes
C8 Ru3 C7 96.3(2) ?
C8 Ru3 C9 90.1(2) ?
C7 Ru3 C9 173.47(15) ?
C8 Ru3 P3 100.00(12) ?
C7 Ru3 P3 86.87(9) ?
C9 Ru3 P3 90.96(10) ?
C8 Ru3 Ru2 88.70(12) yes
C7 Ru3 Ru2 94.86(9) yes
C9 Ru3 Ru2 86.35(10) yes
P3 Ru3 Ru2 170.91(2) yes
C8 Ru3 Ru1 148.07(12) yes
C7 Ru3 Ru1 82.59(9) yes
C9 Ru3 Ru1 92.52(10) yes
P3 Ru3 Ru1 111.76(2) yes
Ru2 Ru3 Ru1 59.762(9) yes
C11 P1 C17 102.71(11) ?
C11 P1 C10 105.74(12) ?
C17 P1 C10 97.98(11) ?
C11 P1 Ru1 117.02(8) ?
C17 P1 Ru1 117.93(9) ?
C10 P1 Ru1 113.10(8) ?
C29 P2 C23 102.73(11) ?
C29 P2 C10 102.50(11) ?
C23 P2 C10 103.22(11) ?
C29 P2 Ru2 113.28(8) ?
C23 P2 Ru2 119.15(8) ?
C10 P2 Ru2 113.99(8) ?
O11 P3 O10 105.99(14) ?
O11 P3 O12 104.59(13) ?
O10 P3 O12 91.14(15) ?
O11 P3 Ru3 113.62(9) ?
O10 P3 Ru3 121.18(11) ?
O12 P3 Ru3 117.20(11) ?
C35 O10 P3 119.7(3) ?
C36 O11 P3 121.6(2) ?
C37 O12 P3 122.0(2) ?
O1 C1 Ru1 172.6(2) ?
O2 C2 Ru1 172.3(3) ?
O3 C3 Ru1 177.0(3) ?
O4 C4 Ru2 173.3(3) ?
O5 C5 Ru2 177.3(3) ?
O6 C6 Ru2 173.2(3) ?
O7 C7 Ru3 172.5(3) ?
O8 C8 Ru3 178.8(4) ?
O9 C9 Ru3 172.5(3) ?
P1 C10 P2 115.25(12) yes
C12 C11 C16 117.6(3) ?
C12 C11 P1 123.5(2) ?
C16 C11 P1 118.9(2) ?
C11 C12 C13 121.1(3) ?
C14 C13 C12 120.3(4) ?
C13 C14 C15 119.6(3) ?
C14 C15 C16 120.8(4) ?
C15 C16 C11 120.6(3) ?
C22 C17 C18 118.3(3) ?
C22 C17 P1 119.8(2) ?
C18 C17 P1 121.7(2) ?
C17 C18 C19 120.7(3) ?
C20 C19 C18 120.6(3) ?
C19 C20 C21 119.5(3) ?
C20 C21 C22 120.3(3) ?
C17 C22 C21 120.6(3) ?
C24 C23 C28 118.8(2) ?
C24 C23 P2 121.6(2) ?
C28 C23 P2 119.6(2) ?
C23 C24 C25 120.2(3) ?
C26 C25 C24 120.4(3) ?
C25 C26 C27 119.8(3) ?
C26 C27 C28 120.9(3) ?
C27 C28 C23 119.8(3) ?
C34 C29 C30 118.4(2) ?
C34 C29 P2 118.7(2) ?
C30 C29 P2 122.4(2) ?
C29 C30 C31 121.3(3) ?
C32 C31 C30 119.6(3) ?
C31 C32 C33 120.0(3) ?
C32 C33 C34 121.0(3) ?
C29 C34 C33 119.5(3) ?

loop_
_geom_bond_atom_site_label_1
_geom_bond_atom_site_label_2
_geom_bond_site_symmetry_2
_geom_bond_distance
_geom_bond_publ_flag
Ru1 C3 . 1.879(3) ?
Ru1 C1 . 1.910(3) ?
Ru1 C2 . 1.931(3) ?
Ru1 P1 . 2.3251(7) yes
Ru1 Ru2 . 2.8515(4) yes
Ru1 Ru3 . 2.8760(3) yes
Ru2 C5 . 1.889(3) ?
Ru2 C4 . 1.936(3) ?
Ru2 C6 . 1.944(3) ?
Ru2 P2 . 2.3242(7) yes
Ru2 Ru3 . 2.8473(4) yes
Ru3 C8 . 1.890(4) ?
Ru3 C7 . 1.925(3) ?
Ru3 C9 . 1.935(3) ?
Ru3 P3 . 2.2642(8) yes
P1 C11 . 1.822(3) yes
P1 C17 . 1.838(2) yes
P1 C10 . 1.842(2) yes
P2 C29 . 1.833(2) yes
P2 C23 . 1.833(2) yes
P2 C10 . 1.853(2) yes
P3 O11 . 1.590(2) yes
P3 O10 . 1.591(2) yes
P3 O12 . 1.606(2) yes
O1 C1 . 1.152(3) ?
O2 C2 . 1.142(3) ?
O3 C3 . 1.143(3) ?
O4 C4 . 1.124(4) ?
O5 C5 . 1.131(4) ?
O6 C6 . 1.130(3) ?
O7 C7 . 1.148(4) ?
O8 C8 . 1.129(4) ?
O9 C9 . 1.130(4) ?
O10 C35 . 1.403(5) yes
O11 C36 . 1.453(4) yes
O12 C37 . 1.432(5) yes
C11 C12 . 1.383(4) ?
C11 C16 . 1.388(4) ?
C12 C13 . 1.389(4) ?
C13 C14 . 1.359(6) ?
C14 C15 . 1.364(6) ?
C15 C16 . 1.386(4) ?
C17 C22 . 1.372(4) ?
C17 C18 . 1.378(4) ?
C18 C19 . 1.387(4) ?
C19 C20 . 1.359(5) ?
C20 C21 . 1.361(5) ?
C21 C22 . 1.398(4) ?
C23 C24 . 1.373(4) ?
C23 C28 . 1.404(4) ?
C24 C25 . 1.398(4) ?
C25 C26 . 1.359(5) ?
C26 C27 . 1.370(5) ?
C27 C28 . 1.374(4) ?
C29 C34 . 1.379(4) ?
C29 C30 . 1.386(4) ?
C30 C31 . 1.387(4) ?
C31 C32 . 1.358(5) ?
C32 C33 . 1.364(5) ?
C33 C34 . 1.395(4) ?
